data_4068314
loop_
_publ_author_name
'Liu, Zhongqiang'
'Stern, Charlotte L.'
'Lambert, Joseph B.'

_publ_section_title
;
 Metal-Organic Frameworks from Dipodal and Tripodal Silicon-Centered
 Tetrahedral Ligands
;
_journal_issue 1
_journal_name_full Organometallics
_journal_page_first 84
_journal_paper_doi 10.1021/om800678g
_journal_volume 28
_journal_year 2009
_chemical_formula_sum 'C42 H28.5 N0.5 O7.75 Si1.5 Zn2'
_chemical_formula_weight 837.03
_chemical_name_systematic
; 
 ? 
;
_space_group_IT_number 15
_symmetry_cell_setting monoclinic
_symmetry_space_group_name_Hall '-C 2yc'
_symmetry_space_group_name_H-M 'C 1 2/c 1'
_atom_sites_solution_hydrogens geom
_atom_sites_solution_primary direct
_atom_sites_solution_secondary difmap
_audit_creation_method SHELXL-97
_cell_angle_alpha 90.00
_cell_angle_beta 97.6280(10)
_cell_angle_gamma 90.00
_cell_formula_units_Z 8
_cell_length_a 27.0819(16)
_cell_length_b 12.0891(7)
_cell_length_c 28.0555(17)
_cell_measurement_reflns_used 6762
_cell_measurement_temperature 293(2)
_cell_measurement_theta_max 28.43
_cell_measurement_theta_min 2.42
_cell_volume 9104.0(9)
_computing_cell_refinement 'Bruker SMART'
_computing_data_collection 'Bruker SMART'
_computing_data_reduction 'Bruker SAINT'
_computing_molecular_graphics 'Bruker SHELXTL'
_computing_publication_material 'Bruker SHELXTL'
_computing_structure_refinement 'SHELXL-97 (Sheldrick, 1997)'
_computing_structure_solution 'SHELXS-97 (Sheldrick, 1990)'
_diffrn_ambient_temperature 293(2)
_diffrn_measured_fraction_theta_full 0.926
_diffrn_measured_fraction_theta_max 0.926
_diffrn_measurement_device_type 'CCD area detector'
_diffrn_measurement_method 'omega scans'
_diffrn_radiation_monochromator graphite
_diffrn_radiation_source 'fine-focus sealed tube'
_diffrn_radiation_type MoK\a
_diffrn_radiation_wavelength 0.71073
_diffrn_reflns_av_R_equivalents 0.0373
_diffrn_reflns_av_sigmaI/netI 0.0315
_diffrn_reflns_limit_h_max 34
_diffrn_reflns_limit_h_min -35
_diffrn_reflns_limit_k_max 15
_diffrn_reflns_limit_k_min -15
_diffrn_reflns_limit_l_max 36
_diffrn_reflns_limit_l_min -36
_diffrn_reflns_number 41436
_diffrn_reflns_theta_full 28.83
_diffrn_reflns_theta_max 28.83
_diffrn_reflns_theta_min 1.46
_exptl_absorpt_coefficient_mu 1.138
_exptl_absorpt_correction_T_max 0.9052
_exptl_absorpt_correction_T_min 0.6415
_exptl_absorpt_correction_type numerical
_exptl_absorpt_process_details face-indexed
_exptl_crystal_colour colorless
_exptl_crystal_density_diffrn 1.221
_exptl_crystal_density_method 'not measured'
_exptl_crystal_description plate
_exptl_crystal_F_000 3416
_exptl_crystal_size_max 0.424
_exptl_crystal_size_mid 0.318
_exptl_crystal_size_min 0.090
_refine_diff_density_max 1.673
_refine_diff_density_min -0.527
_refine_diff_density_rms 0.147
_refine_ls_extinction_method none
_refine_ls_goodness_of_fit_ref 1.056
_refine_ls_hydrogen_treatment constr
_refine_ls_matrix_type full
_refine_ls_number_parameters 521
_refine_ls_number_reflns 11025
_refine_ls_number_restraints 8
_refine_ls_restrained_S_all 1.057
_refine_ls_R_factor_all 0.0775
_refine_ls_R_factor_gt 0.0589
_refine_ls_shift/su_max 0.001
_refine_ls_shift/su_mean 0.000
_refine_ls_structure_factor_coef Fsqd
_refine_ls_weighting_details 'calc w=1/[\s^2^(Fo^2^)+(0.1348P)^2^+18.1677P] where P=(Fo^2^+2Fc^2^)/3'
_refine_ls_weighting_scheme calc
_refine_ls_wR_factor_gt 0.1875
_refine_ls_wR_factor_ref 0.2067
_reflns_number_gt 8466
_reflns_number_total 11025
_reflns_threshold_expression >2sigma(I)
_cod_data_source_file om800678g_si_002.cif
_cod_data_source_block s96o
_cod_depositor_comments
;
The following automatic conversions were performed:

'_symmetry_cell_setting' value 'Monoclinic' changed to 'monoclinic'
according to /home/saulius/struct/CIF-dictionaries/cif_core.dic
dictionary named 'cif_core.dic' version 2.4.2 from 2011-04-26.

Automatic conversion script
Id: cif_fix_values 1715 2011-07-08 13:25:40Z adriana 
;
_cod_original_sg_symbol_H-M C2/c
_cod_original_formula_sum 'C42 H28.50 N0.50 O7.75 Si1.50 Zn2'
_cod_database_code 4068314

loop_
_symmetry_equiv_pos_as_xyz
'x, y, z'
'-x, y, -z+1/2'
'x+1/2, y+1/2, z'
'-x+1/2, y+1/2, -z+1/2'
'-x, -y, -z'
'x, -y, z-1/2'
'-x+1/2, -y+1/2, -z'
'x+1/2, -y+1/2, z-1/2'

loop_
_atom_site_label
_atom_site_type_symbol
_atom_site_fract_x
_atom_site_fract_y
_atom_site_fract_z
_atom_site_U_iso_or_equiv
_atom_site_adp_type
_atom_site_occupancy
_atom_site_symmetry_multiplicity
_atom_site_calc_flag
_atom_site_refinement_flags
_atom_site_disorder_assembly
_atom_site_disorder_group
Zn1 Zn 0.288912(14) 0.21232(3) 0.742054(14) 0.02693(13) Uani 1 1 d . . .
Zn2 Zn 0.278889(15) -0.06317(3) 0.735206(14) 0.02845(13) Uani 1 1 d . . .
Si1 Si 0.38012(6) 0.27562(15) 1.04885(4) 0.0627(4) Uani 1 1 d . . .
Si2 Si 0.0000 -0.09711(12) 0.7500 0.0360(3) Uani 1 2 d S . .
O1 O 0.30824(11) 0.2620(2) 0.80787(9) 0.0399(6) Uani 1 1 d . . .
O2 O 0.26627(10) 0.4144(2) 0.82394(10) 0.0369(6) Uani 1 1 d . . .
O3 O 0.31067(10) 0.6788(2) 1.19849(10) 0.0385(6) Uani 1 1 d . . .
O4 O 0.25234(11) 0.5523(2) 1.20597(10) 0.0389(6) Uani 1 1 d . . .
O5 O 0.21789(9) 0.1775(2) 0.73021(11) 0.0408(6) Uani 1 1 d . . .
O6 O 0.17588(10) 0.3108(2) 0.76280(11) 0.0391(6) Uani 1 1 d . . .
O7 O 0.31709(10) 0.06986(18) 0.73464(10) 0.0331(5) Uani 1 1 d . . .
C1 C 0.35949(17) 0.3093(4) 0.98414(14) 0.0471(10) Uani 1 1 d . . .
C2 C 0.38214(18) 0.2586(5) 0.94773(16) 0.0566(12) Uani 1 1 d . . .
H2 H 0.4109 0.2169 0.9558 0.068 Uiso 1 1 calc R . .
C3 C 0.36222(17) 0.2700(4) 0.89967(15) 0.0479(10) Uani 1 1 d . . .
H3 H 0.3779 0.2366 0.8759 0.057 Uiso 1 1 calc R . .
C4 C 0.31926(14) 0.3307(3) 0.88711(13) 0.0343(7) Uani 1 1 d . . .
C5 C 0.29684(16) 0.3826(3) 0.92238(15) 0.0419(9) Uani 1 1 d . . .
H5 H 0.2686 0.4257 0.9139 0.050 Uiso 1 1 calc R . .
C6 C 0.31626(17) 0.3710(4) 0.97025(15) 0.0458(10) Uani 1 1 d . . .
H6 H 0.3002 0.4048 0.9937 0.055 Uiso 1 1 calc R . .
C7 C 0.29599(13) 0.3368(3) 0.83575(12) 0.0319(7) Uani 1 1 d . . .
C8 C 0.3563(3) 0.1328(5) 1.05979(18) 0.079(2) Uani 1 1 d . . .
C9 C 0.3316(4) 0.0678(5) 1.0231(2) 0.094(3) Uani 1 1 d . . .
H9 H 0.3301 0.0939 0.9918 0.113 Uiso 1 1 calc R . .
C10 C 0.3090(4) -0.0337(6) 1.0300(3) 0.108(3) Uani 1 1 d . . .
H10 H 0.2941 -0.0722 1.0031 0.130 Uiso 1 1 calc R . .
C11 C 0.3078(4) -0.0786(7) 1.0745(3) 0.104(3) Uani 1 1 d . . .
C12 C 0.3338(3) -0.0182(7) 1.1124(3) 0.106(3) Uani 1 1 d . . .
H12 H 0.3371 -0.0485 1.1432 0.127 Uiso 1 1 calc R . .
C13 C 0.3554(3) 0.0870(7) 1.1062(2) 0.104(3) Uani 1 1 d . . .
H13 H 0.3693 0.1266 1.1331 0.125 Uiso 1 1 calc R . .
C14 C 0.2825(5) -0.1891(8) 1.0833(4) 0.071(3) Uani 0.50 1 d P . .
H14A H 0.2648 -0.1822 1.1106 0.107 Uiso 0.50 1 calc PR . .
H14B H 0.3073 -0.2459 1.0894 0.107 Uiso 0.50 1 calc PR . .
H14C H 0.2596 -0.2084 1.0554 0.107 Uiso 0.50 1 calc PR . .
C15 C 0.35083(17) 0.3746(4) 1.08884(15) 0.0515(12) Uani 1 1 d . . .
C16 C 0.30584(17) 0.3500(4) 1.10492(17) 0.0555(12) Uani 1 1 d . . .
H16 H 0.2890 0.2857 1.0943 0.067 Uiso 1 1 calc R . .
C17 C 0.28536(16) 0.4196(4) 1.13663(16) 0.0453(10) Uani 1 1 d . . .
H17 H 0.2554 0.4013 1.1475 0.054 Uiso 1 1 calc R . .
C18 C 0.30987(14) 0.5161(3) 1.15182(12) 0.0346(8) Uani 1 1 d . . .
C19 C 0.35433(15) 0.5441(4) 1.13587(15) 0.0417(9) Uani 1 1 d . . .
H19 H 0.3705 0.6095 1.1460 0.050 Uiso 1 1 calc R . .
C20 C 0.37451(17) 0.4732(4) 1.10450(16) 0.0501(11) Uani 1 1 d . . .
H20 H 0.4044 0.4919 1.0937 0.060 Uiso 1 1 calc R . .
C21 C 0.28949(14) 0.5882(3) 1.18831(13) 0.0316(7) Uani 1 1 d . . .
C22 C 0.4499(2) 0.2947(7) 1.0625(2) 0.090(3) Uani 1 1 d . . .
C23 C 0.4751(3) 0.2693(9) 1.1064(3) 0.114(3) Uani 1 1 d . . .
H23 H 0.4580 0.2344 1.1288 0.137 Uiso 1 1 calc R . .
C24 C 0.5250(4) 0.2931(10) 1.1190(4) 0.137(4) Uani 1 1 d . . .
H24 H 0.5406 0.2721 1.1492 0.164 Uiso 1 1 calc R . .
C25 C 0.5523(3) 0.3476(10) 1.0878(4) 0.131(4) Uani 1 1 d . . .
C26 C 0.5275(3) 0.3769(11) 1.0444(4) 0.135(4) Uani 1 1 d . . .
H26 H 0.5445 0.4134 1.0223 0.162 Uiso 1 1 calc R . .
C27 C 0.4770(3) 0.3529(12) 1.0325(3) 0.140(4) Uani 1 1 d . . .
H27 H 0.4608 0.3772 1.0030 0.168 Uiso 1 1 calc R . .
C28 C 0.6071(4) 0.3812(14) 1.0999(5) 0.096(5) Uani 0.50 1 d P . .
H28A H 0.6131 0.4075 1.1324 0.144 Uiso 0.50 1 calc PR . .
H28B H 0.6146 0.4388 1.0784 0.144 Uiso 0.50 1 calc PR . .
H28C H 0.6279 0.3183 1.0963 0.144 Uiso 0.50 1 calc PR . .
C29 C 0.05539(13) -0.0041(3) 0.74826(15) 0.0359(8) Uani 1 1 d . . .
C30 C 0.09527(14) -0.0321(3) 0.72421(19) 0.0500(11) Uani 1 1 d . . .
H30 H 0.0947 -0.0992 0.7079 0.060 Uiso 1 1 calc R . .
C31 C 0.13582(14) 0.0375(4) 0.72389(19) 0.0485(11) Uani 1 1 d . . .
H31 H 0.1623 0.0165 0.7079 0.058 Uiso 1 1 calc R . .
C32 C 0.13696(12) 0.1389(3) 0.74740(13) 0.0312(7) Uani 1 1 d . . .
C33 C 0.09842(14) 0.1661(3) 0.77269(15) 0.0383(8) Uani 1 1 d . . .
H33 H 0.0994 0.2323 0.7896 0.046 Uiso 1 1 calc R . .
C34 C 0.05809(15) 0.0952(3) 0.77306(16) 0.0417(9) Uani 1 1 d . . .
H34 H 0.0324 0.1148 0.7903 0.050 Uiso 1 1 calc R . .
C35 C 0.18036(13) 0.2150(3) 0.74668(13) 0.0320(7) Uani 1 1 d . . .
C36 C 0.01092(16) -0.1805(4) 0.80653(18) 0.0478(10) Uani 1 1 d . . .
C37 C 0.00096(16) -0.1362(4) 0.85025(19) 0.0538(11) Uani 1 1 d . . .
H37 H -0.0148 -0.0678 0.8504 0.065 Uiso 1 1 calc R . .
C38 C 0.0138(2) -0.1912(6) 0.8935(2) 0.0778(18) Uani 1 1 d . . .
H38 H 0.0062 -0.1598 0.9219 0.093 Uiso 1 1 calc R . .
C39 C 0.0377(4) -0.2911(9) 0.8949(3) 0.141(5) Uani 1 1 d . . .
C40 C 0.0512(5) -0.3293(9) 0.8535(4) 0.161(5) Uani 1 1 d . . .
H40 H 0.0698 -0.3941 0.8541 0.193 Uiso 1 1 calc R . .
C41 C 0.0384(3) -0.2749(6) 0.8097(3) 0.108(3) Uani 1 1 d . . .
H41 H 0.0488 -0.3040 0.7820 0.130 Uiso 1 1 calc R . .
C42 C 0.0568(7) -0.3436(16) 0.9438(5) 0.130(8) Uani 0.50 1 d P . .
H42A H 0.0663 -0.2863 0.9669 0.195 Uiso 0.50 1 calc PR . .
H42B H 0.0852 -0.3893 0.9406 0.195 Uiso 0.50 1 calc PR . .
H42C H 0.0310 -0.3879 0.9544 0.195 Uiso 0.50 1 calc PR . .
O8 O 0.4180(6) 1.0319(14) 0.7579(5) 0.071(4) Uiso 0.25 1 d PD A 1
N1 N 0.4205(5) 1.0157(12) 0.8545(5) 0.043(3) Uiso 0.25 1 d PD A 1
C43 C 0.4103(8) 1.043(2) 0.7987(8) 0.060(6) Uiso 0.25 1 d PD A 1
C44 C 0.3698(12) 0.965(3) 0.8600(11) 0.102(12) Uiso 0.25 1 d PD A 1
C45 C 0.4406(9) 0.993(2) 0.9186(8) 0.077(6) Uiso 0.25 1 d PD A 1
O9 O 0.4116(6) 1.0850(13) 0.7921(5) 0.056(4) Uiso 0.25 1 d PD B 2
N2 N 0.4077(6) 1.0022(14) 0.8758(6) 0.053(4) Uiso 0.25 1 d PD B 2
C46 C 0.4303(8) 1.0596(18) 0.8335(8) 0.063(5) Uiso 0.25 1 d PD B 2
C47 C 0.3528(10) 0.985(3) 0.8597(9) 0.075(8) Uiso 0.25 1 d PD B 2
C48 C 0.4036(12) 0.929(2) 0.9328(10) 0.089(8) Uiso 0.25 1 d PD B 2
O10 O 0.4835(10) 0.914(2) 0.7611(11) 0.126(9) Uiso 0.25 1 d P . 3

loop_
_atom_site_aniso_label
_atom_site_aniso_U_11
_atom_site_aniso_U_22
_atom_site_aniso_U_33
_atom_site_aniso_U_23
_atom_site_aniso_U_13
_atom_site_aniso_U_12
Zn1 0.0286(2) 0.0211(2) 0.0314(2) -0.00281(14) 0.00506(15) -0.00047(14)
Zn2 0.0337(2) 0.0195(2) 0.0337(2) -0.00241(14) 0.01015(17) -0.00103(14)
Si1 0.0607(8) 0.0972(11) 0.0281(6) -0.0162(6) -0.0025(5) 0.0404(8)
Si2 0.0259(6) 0.0248(6) 0.0560(9) 0.000 0.0003(6) 0.000
O1 0.0521(16) 0.0368(14) 0.0295(13) -0.0052(11) 0.0007(12) 0.0032(12)
O2 0.0453(15) 0.0315(13) 0.0336(13) 0.0015(10) 0.0046(11) -0.0007(11)
O3 0.0420(14) 0.0296(13) 0.0456(15) -0.0032(11) 0.0126(12) 0.0022(11)
O4 0.0445(15) 0.0377(14) 0.0375(14) -0.0093(11) 0.0168(12) -0.0063(11)
O5 0.0274(12) 0.0390(15) 0.0561(17) -0.0131(13) 0.0067(11) -0.0024(11)
O6 0.0371(13) 0.0251(12) 0.0573(17) -0.0021(11) 0.0144(12) -0.0054(10)
O7 0.0342(13) 0.0206(12) 0.0462(15) -0.0008(10) 0.0116(11) -0.0006(9)
C1 0.050(2) 0.062(3) 0.0289(19) -0.0086(18) 0.0035(17) 0.011(2)
C2 0.051(3) 0.086(4) 0.033(2) -0.003(2) 0.0062(19) 0.023(2)
C3 0.049(2) 0.062(3) 0.034(2) -0.0075(19) 0.0079(17) 0.014(2)
C4 0.0420(19) 0.0315(18) 0.0291(17) -0.0013(14) 0.0044(14) -0.0050(15)
C5 0.049(2) 0.037(2) 0.038(2) -0.0037(16) 0.0009(17) 0.0081(17)
C6 0.053(2) 0.051(2) 0.033(2) -0.0108(17) 0.0031(17) 0.0108(19)
C7 0.0382(18) 0.0281(17) 0.0294(17) -0.0001(13) 0.0046(14) -0.0091(14)
C8 0.117(5) 0.087(4) 0.036(2) 0.019(2) 0.022(3) 0.071(4)
C9 0.182(8) 0.054(3) 0.055(3) 0.013(3) 0.051(4) 0.048(4)
C10 0.186(9) 0.059(4) 0.087(5) 0.014(4) 0.049(5) 0.029(5)
C11 0.153(8) 0.091(5) 0.075(5) 0.019(4) 0.032(5) 0.058(5)
C12 0.137(7) 0.109(6) 0.077(5) 0.057(5) 0.035(5) 0.073(5)
C13 0.132(6) 0.140(7) 0.044(3) 0.024(4) 0.024(3) 0.094(6)
C14 0.103(9) 0.042(5) 0.073(7) 0.033(5) 0.028(6) 0.017(5)
C15 0.048(2) 0.075(3) 0.0297(19) -0.015(2) -0.0014(17) 0.022(2)
C16 0.049(2) 0.067(3) 0.048(2) -0.031(2) -0.0010(19) 0.007(2)
C17 0.042(2) 0.052(3) 0.042(2) -0.0144(18) 0.0086(17) 0.0038(18)
C18 0.0397(18) 0.039(2) 0.0255(16) -0.0011(14) 0.0065(14) 0.0096(15)
C19 0.041(2) 0.044(2) 0.041(2) 0.0057(17) 0.0090(17) 0.0071(17)
C20 0.045(2) 0.067(3) 0.041(2) 0.010(2) 0.0155(18) 0.020(2)
C21 0.0372(18) 0.0300(17) 0.0277(17) -0.0007(13) 0.0052(14) 0.0025(14)
C22 0.062(3) 0.151(7) 0.053(3) -0.046(4) -0.005(3) 0.051(4)
C23 0.073(4) 0.180(9) 0.082(5) -0.033(5) -0.017(4) 0.040(5)
C24 0.085(6) 0.212(12) 0.099(7) -0.044(7) -0.041(5) 0.049(7)
C25 0.088(6) 0.182(10) 0.111(7) -0.087(7) -0.029(5) 0.045(6)
C26 0.079(5) 0.214(12) 0.113(7) -0.036(8) 0.014(5) 0.002(7)
C27 0.066(4) 0.272(15) 0.080(5) -0.028(7) -0.001(4) -0.005(7)
C28 0.037(5) 0.136(12) 0.106(10) -0.069(10) -0.022(6) 0.007(6)
C29 0.0280(16) 0.0274(17) 0.050(2) 0.0011(15) -0.0032(15) 0.0005(13)
C30 0.0257(17) 0.034(2) 0.089(3) -0.023(2) 0.0018(19) 0.0010(15)
C31 0.0234(16) 0.042(2) 0.081(3) -0.026(2) 0.0078(18) 0.0008(15)
C32 0.0261(15) 0.0262(16) 0.0394(19) -0.0010(14) -0.0030(13) 0.0009(13)
C33 0.0384(19) 0.0308(18) 0.048(2) -0.0124(16) 0.0126(16) -0.0064(15)
C34 0.039(2) 0.039(2) 0.049(2) -0.0100(17) 0.0167(17) -0.0098(16)
C35 0.0302(17) 0.0297(17) 0.0353(18) 0.0022(13) 0.0012(14) -0.0001(13)
C36 0.038(2) 0.038(2) 0.067(3) 0.012(2) 0.0066(19) 0.0080(17)
C37 0.039(2) 0.054(3) 0.068(3) 0.009(2) 0.004(2) 0.0072(19)
C38 0.058(3) 0.102(5) 0.075(4) 0.021(3) 0.015(3) 0.028(3)
C39 0.166(9) 0.168(9) 0.099(6) 0.074(6) 0.058(6) 0.120(8)
C40 0.227(12) 0.143(8) 0.122(7) 0.066(7) 0.060(8) 0.140(9)
C41 0.148(7) 0.095(5) 0.089(5) 0.033(4) 0.037(5) 0.080(5)
C42 0.154(14) 0.176(16) 0.067(8) 0.079(10) 0.039(9) 0.131(14)

loop_
_atom_type_symbol
_atom_type_description
_atom_type_scat_dispersion_real
_atom_type_scat_dispersion_imag
_atom_type_scat_source
C C 0.0033 0.0016 'International Tables Vol C Tables 4.2.6.8 and 6.1.1.4'
H H 0.0000 0.0000 'International Tables Vol C Tables 4.2.6.8 and 6.1.1.4'
O O 0.0106 0.0060 'International Tables Vol C Tables 4.2.6.8 and 6.1.1.4'
Si Si 0.0817 0.0704 'International Tables Vol C Tables 4.2.6.8 and 6.1.1.4'
Zn Zn 0.2839 1.4301 'International Tables Vol C Tables 4.2.6.8 and 6.1.1.4'
N N 0.0061 0.0033 'International Tables Vol C Tables 4.2.6.8 and 6.1.1.4'

loop_
_geom_angle_atom_site_label_1
_geom_angle_atom_site_label_2
_geom_angle_atom_site_label_3
_geom_angle
_geom_angle_site_symmetry_1
_geom_angle_site_symmetry_3
O7 Zn1 O3 112.63(11) . 6_565
O7 Zn1 O1 108.73(12) . .
O3 Zn1 O1 108.81(12) 6_565 .
O7 Zn1 O5 100.73(11) . .
O3 Zn1 O5 114.41(12) 6_565 .
O1 Zn1 O5 111.26(12) . .
O7 Zn2 O2 112.93(12) . 4_546
O7 Zn2 O6 108.56(11) . 4_546
O2 Zn2 O6 103.69(12) 4_546 4_546
O7 Zn2 O4 104.20(11) . 7_557
O2 Zn2 O4 115.83(12) 4_546 7_557
O6 Zn2 O4 111.62(12) 4_546 7_557
C1 Si1 C8 107.0(2) . .
C1 Si1 C15 110.1(2) . .
C8 Si1 C15 107.7(2) . .
C1 Si1 C22 109.3(3) . .
C8 Si1 C22 115.7(3) . .
C15 Si1 C22 106.9(2) . .
C36 Si2 C36 114.8(3) 2_556 .
C36 Si2 C29 109.71(18) 2_556 .
C36 Si2 C29 107.91(18) . .
C36 Si2 C29 107.91(18) 2_556 2_556
C36 Si2 C29 109.71(18) . 2_556
C29 Si2 C29 106.5(2) . 2_556
C7 O1 Zn1 138.2(3) . .
C7 O2 Zn2 129.8(2) . 4_556
C21 O3 Zn1 124.7(2) . 6_566
C21 O4 Zn2 140.2(3) . 7_557
C35 O5 Zn1 133.4(2) . .
C35 O6 Zn2 129.8(2) . 4_556
Zn1 O7 Zn2 122.26(13) . .
C6 C1 C2 117.5(4) . .
C6 C1 Si1 121.1(3) . .
C2 C1 Si1 120.6(3) . .
C3 C2 C1 120.9(4) . .
C3 C2 H2 119.6 . .
C1 C2 H2 119.6 . .
C4 C3 C2 120.3(4) . .
C4 C3 H3 119.8 . .
C2 C3 H3 119.8 . .
C5 C4 C3 119.7(4) . .
C5 C4 C7 119.9(3) . .
C3 C4 C7 120.3(3) . .
C4 C5 C6 120.2(4) . .
C4 C5 H5 119.9 . .
C6 C5 H5 119.9 . .
C5 C6 C1 121.4(4) . .
C5 C6 H6 119.3 . .
C1 C6 H6 119.3 . .
O2 C7 O1 125.6(3) . .
O2 C7 C4 117.8(3) . .
O1 C7 C4 116.6(3) . .
C9 C8 C13 113.2(7) . .
C9 C8 Si1 122.6(4) . .
C13 C8 Si1 123.7(6) . .
C8 C9 C10 124.8(6) . .
C8 C9 H9 117.6 . .
C10 C9 H9 117.6 . .
C11 C10 C9 122.7(9) . .
C11 C10 H10 118.7 . .
C9 C10 H10 118.7 . .
C10 C11 C12 114.6(9) . .
C10 C11 C14 124.0(10) . .
C12 C11 C14 121.4(8) . .
C11 C12 C13 123.2(6) . .
C11 C12 H12 118.4 . .
C13 C12 H12 118.4 . .
C8 C13 C12 121.3(8) . .
C8 C13 H13 119.4 . .
C12 C13 H13 119.4 . .
C11 C14 H14A 109.5 . .
C11 C14 H14B 109.5 . .
H14A C14 H14B 109.5 . .
C11 C14 H14C 109.5 . .
H14A C14 H14C 109.5 . .
H14B C14 H14C 109.5 . .
C16 C15 C20 117.8(4) . .
C16 C15 Si1 121.0(4) . .
C20 C15 Si1 121.1(3) . .
C15 C16 C17 121.3(5) . .
C15 C16 H16 119.3 . .
C17 C16 H16 119.3 . .
C18 C17 C16 119.5(4) . .
C18 C17 H17 120.3 . .
C16 C17 H17 120.3 . .
C17 C18 C19 120.8(4) . .
C17 C18 C21 119.6(3) . .
C19 C18 C21 119.5(4) . .
C18 C19 C20 119.1(4) . .
C18 C19 H19 120.5 . .
C20 C19 H19 120.5 . .
C19 C20 C15 121.5(4) . .
C19 C20 H20 119.3 . .
C15 C20 H20 119.3 . .
O3 C21 O4 125.4(3) . .
O3 C21 C18 117.6(3) . .
O4 C21 C18 117.0(3) . .
C23 C22 C27 115.1(8) . .
C23 C22 Si1 121.4(7) . .
C27 C22 Si1 122.4(5) . .
C22 C23 C24 122.7(10) . .
C22 C23 H23 118.7 . .
C24 C23 H23 118.7 . .
C23 C24 C25 121.5(9) . .
C23 C24 H24 119.2 . .
C25 C24 H24 119.2 . .
C26 C25 C24 116.7(9) . .
C26 C25 C28 118.5(13) . .
C24 C25 C28 124.7(11) . .
C25 C26 C27 120.9(11) . .
C25 C26 H26 119.5 . .
C27 C26 H26 119.5 . .
C22 C27 C26 122.8(9) . .
C22 C27 H27 118.6 . .
C26 C27 H27 118.6 . .
C25 C28 H28A 109.5 . .
C25 C28 H28B 109.5 . .
H28A C28 H28B 109.5 . .
C25 C28 H28C 109.5 . .
H28A C28 H28C 109.5 . .
H28B C28 H28C 109.5 . .
C34 C29 C30 117.6(3) . .
C34 C29 Si2 119.6(3) . .
C30 C29 Si2 122.7(3) . .
C31 C30 C29 121.5(4) . .
C31 C30 H30 119.2 . .
C29 C30 H30 119.2 . .
C30 C31 C32 120.0(4) . .
C30 C31 H31 120.0 . .
C32 C31 H31 120.0 . .
C33 C32 C31 118.9(3) . .
C33 C32 C35 120.8(3) . .
C31 C32 C35 120.2(3) . .
C32 C33 C34 120.5(3) . .
C32 C33 H33 119.8 . .
C34 C33 H33 119.8 . .
C29 C34 C33 121.3(4) . .
C29 C34 H34 119.3 . .
C33 C34 H34 119.3 . .
O5 C35 O6 125.9(3) . .
O5 C35 C32 117.4(3) . .
O6 C35 C32 116.7(3) . .
C41 C36 C37 115.7(5) . .
C41 C36 Si2 122.1(4) . .
C37 C36 Si2 120.8(3) . .
C38 C37 C36 122.0(5) . .
C38 C37 H37 119.0 . .
C36 C37 H37 119.0 . .
C39 C38 C37 120.6(7) . .
C39 C38 H38 119.7 . .
C37 C38 H38 119.7 . .
C40 C39 C38 117.5(7) . .
C40 C39 C42 122.1(8) . .
C38 C39 C42 119.3(10) . .
C39 C40 C41 122.3(7) . .
C39 C40 H40 118.9 . .
C41 C40 H40 118.9 . .
C36 C41 C40 121.5(7) . .
C36 C41 H41 119.3 . .
C40 C41 H41 119.3 . .
C39 C42 H42A 109.5 . .
C39 C42 H42B 109.5 . .
H42A C42 H42B 109.5 . .
C39 C42 H42C 109.5 . .
H42A C42 H42C 109.5 . .
H42B C42 H42C 109.5 . .
C44 N1 C43 98.1(15) . .
C44 N1 C45 89.7(16) . .
C43 N1 C45 172.2(15) . .
O8 C43 N1 153(2) . .
C47 N2 C46 107.7(14) . .
C47 N2 C48 91.3(15) . .
C46 N2 C48 160.6(15) . .
O9 C46 N2 131.7(17) . .

loop_
_geom_bond_atom_site_label_1
_geom_bond_atom_site_label_2
_geom_bond_distance
_geom_bond_site_symmetry_2
Zn1 O7 1.906(2) .
Zn1 O3 1.940(3) 6_565
Zn1 O1 1.946(3) .
Zn1 O5 1.954(3) .
Zn2 O7 1.913(2) .
Zn2 O2 1.945(3) 4_546
Zn2 O6 1.951(3) 4_546
Zn2 O4 1.956(3) 7_557
Si1 C1 1.872(4) .
Si1 C8 1.883(8) .
Si1 C15 1.885(4) .
Si1 C22 1.893(7) .
Si2 C36 1.869(5) 2_556
Si2 C36 1.869(5) .
Si2 C29 1.881(4) .
Si2 C29 1.881(4) 2_556
O1 C7 1.269(4) .
O2 C7 1.251(4) .
O2 Zn2 1.945(3) 4_556
O3 C21 1.251(4) .
O3 Zn1 1.940(3) 6_566
O4 C21 1.256(4) .
O4 Zn2 1.956(3) 7_557
O5 C35 1.255(4) .
O6 C35 1.256(4) .
O6 Zn2 1.951(3) 4_556
C1 C6 1.399(6) .
C1 C2 1.400(6) .
C2 C3 1.391(6) .
C2 H2 0.9300 .
C3 C4 1.381(6) .
C3 H3 0.9300 .
C4 C5 1.379(5) .
C4 C7 1.496(5) .
C5 C6 1.383(6) .
C5 H5 0.9300 .
C6 H6 0.9300 .
C8 C9 1.393(11) .
C8 C13 1.419(8) .
C9 C10 1.395(11) .
C9 H9 0.9300 .
C10 C11 1.367(10) .
C10 H10 0.9300 .
C11 C12 1.402(13) .
C11 C14 1.536(14) .
C12 C13 1.420(13) .
C12 H12 0.9300 .
C13 H13 0.9300 .
C14 H14A 0.9600 .
C14 H14B 0.9600 .
C14 H14C 0.9600 .
C15 C16 1.387(7) .
C15 C20 1.397(8) .
C16 C17 1.392(6) .
C16 H16 0.9300 .
C17 C18 1.381(6) .
C17 H17 0.9300 .
C18 C19 1.381(6) .
C18 C21 1.504(5) .
C19 C20 1.391(6) .
C19 H19 0.9300 .
C20 H20 0.9300 .
C22 C23 1.363(9) .
C22 C27 1.379(13) .
C23 C24 1.380(12) .
C23 H23 0.9300 .
C24 C25 1.385(15) .
C24 H24 0.9300 .
C25 C26 1.356(14) .
C25 C28 1.533(14) .
C26 C27 1.396(11) .
C26 H26 0.9300 .
C27 H27 0.9300 .
C28 H28A 0.9600 .
C28 H28B 0.9600 .
C28 H28C 0.9600 .
C29 C34 1.384(5) .
C29 C30 1.389(6) .
C30 C31 1.385(6) .
C30 H30 0.9300 .
C31 C32 1.390(5) .
C31 H31 0.9300 .
C32 C33 1.377(5) .
C32 C35 1.494(5) .
C33 C34 1.390(5) .
C33 H33 0.9300 .
C34 H34 0.9300 .
C36 C41 1.359(7) .
C36 C37 1.397(7) .
C37 C38 1.388(8) .
C37 H37 0.9300 .
C38 C39 1.368(10) .
C38 H38 0.9300 .
C39 C40 1.344(12) .
C39 C42 1.539(12) .
C40 C41 1.397(10) .
C40 H40 0.9300 .
C41 H41 0.9300 .
C42 H42A 0.9600 .
C42 H42B 0.9600 .
C42 H42C 0.9600 .
O8 C43 1.20(2) .
N1 C44 1.53(3) .
N1 C43 1.59(2) .
N1 C45 1.83(3) .
O9 C46 1.24(2) .
N2 C47 1.51(3) .
N2 C46 1.57(2) .
N2 C48 1.84(3) .
O10 O10 1.15(5) 2_656

loop_
_geom_torsion_atom_site_label_1
_geom_torsion_atom_site_label_2
_geom_torsion_atom_site_label_3
_geom_torsion_atom_site_label_4
_geom_torsion
_geom_torsion_site_symmetry_1
O7 Zn1 O1 C7 -166.4(4) .
O3 Zn1 O1 C7 70.6(4) 6_565
O5 Zn1 O1 C7 -56.4(4) .
O7 Zn1 O5 C35 146.2(4) .
O3 Zn1 O5 C35 -92.8(4) 6_565
O1 Zn1 O5 C35 31.1(4) .
O3 Zn1 O7 Zn2 -137.97(16) 6_565
O1 Zn1 O7 Zn2 101.35(18) .
O5 Zn1 O7 Zn2 -15.6(2) .
O2 Zn2 O7 Zn1 74.81(19) 4_546
O6 Zn2 O7 Zn1 -170.79(15) 4_546
O4 Zn2 O7 Zn1 -51.7(2) 7_557
C8 Si1 C1 C6 96.3(4) .
C15 Si1 C1 C6 -20.5(5) .
C22 Si1 C1 C6 -137.6(5) .
C8 Si1 C1 C2 -73.2(5) .
C15 Si1 C1 C2 170.0(4) .
C22 Si1 C1 C2 52.9(5) .
C6 C1 C2 C3 0.2(8) .
Si1 C1 C2 C3 170.1(4) .
C1 C2 C3 C4 -0.8(8) .
C2 C3 C4 C5 1.8(7) .
C2 C3 C4 C7 -176.0(4) .
C3 C4 C5 C6 -2.2(6) .
C7 C4 C5 C6 175.5(4) .
C4 C5 C6 C1 1.7(7) .
C2 C1 C6 C5 -0.7(8) .
Si1 C1 C6 C5 -170.5(4) .
Zn2 O2 C7 O1 10.9(5) 4_556
Zn2 O2 C7 C4 -168.9(2) 4_556
Zn1 O1 C7 O2 -7.3(6) .
Zn1 O1 C7 C4 172.5(3) .
C5 C4 C7 O2 21.5(5) .
C3 C4 C7 O2 -160.7(4) .
C5 C4 C7 O1 -158.3(4) .
C3 C4 C7 O1 19.5(5) .
C1 Si1 C8 C9 4.4(6) .
C15 Si1 C8 C9 122.8(5) .
C22 Si1 C8 C9 -117.7(6) .
C1 Si1 C8 C13 -166.7(5) .
C15 Si1 C8 C13 -48.3(6) .
C22 Si1 C8 C13 71.2(6) .
C13 C8 C9 C10 -1.4(10) .
Si1 C8 C9 C10 -173.4(6) .
C8 C9 C10 C11 1.7(13) .
C9 C10 C11 C12 -3.9(12) .
C9 C10 C11 C14 179.0(8) .
C10 C11 C12 C13 6.3(11) .
C14 C11 C12 C13 -176.5(8) .
C9 C8 C13 C12 3.7(9) .
Si1 C8 C13 C12 175.5(5) .
C11 C12 C13 C8 -6.5(11) .
C1 Si1 C15 C16 91.6(4) .
C8 Si1 C15 C16 -24.8(5) .
C22 Si1 C15 C16 -149.7(5) .
C1 Si1 C15 C20 -90.5(4) .
C8 Si1 C15 C20 153.1(4) .
C22 Si1 C15 C20 28.1(5) .
C20 C15 C16 C17 -1.6(7) .
Si1 C15 C16 C17 176.3(4) .
C15 C16 C17 C18 1.1(7) .
C16 C17 C18 C19 0.1(7) .
C16 C17 C18 C21 -176.4(4) .
C17 C18 C19 C20 -0.6(6) .
C21 C18 C19 C20 175.9(4) .
C18 C19 C20 C15 0.0(6) .
C16 C15 C20 C19 1.1(7) .
Si1 C15 C20 C19 -176.8(3) .
Zn1 O3 C21 O4 -2.9(5) 6_566
Zn1 O3 C21 C18 176.9(2) 6_566
Zn2 O4 C21 O3 -28.3(7) 7_557
Zn2 O4 C21 C18 151.9(3) 7_557
C17 C18 C21 O3 -174.9(4) .
C19 C18 C21 O3 8.6(5) .
C17 C18 C21 O4 4.9(5) .
C19 C18 C21 O4 -171.6(4) .
C1 Si1 C22 C23 -176.0(6) .
C8 Si1 C22 C23 -55.1(7) .
C15 Si1 C22 C23 64.9(7) .
C1 Si1 C22 C27 16.1(8) .
C8 Si1 C22 C27 136.9(8) .
C15 Si1 C22 C27 -103.1(7) .
C27 C22 C23 C24 -4.2(13) .
Si1 C22 C23 C24 -173.0(7) .
C22 C23 C24 C25 1.8(16) .
C23 C24 C25 C26 0.3(16) .
C23 C24 C25 C28 177.5(10) .
C24 C25 C26 C27 0.2(17) .
C28 C25 C26 C27 -177.1(11) .
C23 C22 C27 C26 4.8(15) .
Si1 C22 C27 C26 173.5(9) .
C25 C26 C27 C22 -3.0(18) .
C36 Si2 C29 C34 151.5(3) 2_556
C36 Si2 C29 C34 -82.8(4) .
C29 Si2 C29 C34 34.9(3) 2_556
C36 Si2 C29 C30 -30.8(4) 2_556
C36 Si2 C29 C30 94.9(4) .
C29 Si2 C29 C30 -147.3(4) 2_556
C34 C29 C30 C31 -1.6(7) .
Si2 C29 C30 C31 -179.4(4) .
C29 C30 C31 C32 -1.0(8) .
C30 C31 C32 C33 3.1(7) .
C30 C31 C32 C35 -179.3(4) .
C31 C32 C33 C34 -2.6(6) .
C35 C32 C33 C34 179.8(4) .
C30 C29 C34 C33 2.1(6) .
Si2 C29 C34 C33 179.9(3) .
C32 C33 C34 C29 0.0(7) .
Zn1 O5 C35 O6 27.3(6) .
Zn1 O5 C35 C32 -152.5(3) .
Zn2 O6 C35 O5 4.4(6) 4_556
Zn2 O6 C35 C32 -175.8(2) 4_556
C33 C32 C35 O5 167.9(4) .
C31 C32 C35 O5 -9.7(5) .
C33 C32 C35 O6 -11.9(5) .
C31 C32 C35 O6 170.5(4) .
C36 Si2 C36 C41 39.1(6) 2_556
C29 Si2 C36 C41 -83.5(6) .
C29 Si2 C36 C41 160.8(6) 2_556
C36 Si2 C36 C37 -155.5(4) 2_556
C29 Si2 C36 C37 81.9(4) .
C29 Si2 C36 C37 -33.8(4) 2_556
C41 C36 C37 C38 -6.4(8) .
Si2 C36 C37 C38 -172.7(4) .
C36 C37 C38 C39 1.0(11) .
C37 C38 C39 C40 4.7(16) .
C37 C38 C39 C42 173.0(12) .
C38 C39 C40 C41 -5(2) .
C42 C39 C40 C41 -172.9(15) .
C37 C36 C41 C40 6.2(13) .
Si2 C36 C41 C40 172.3(9) .
C39 C40 C41 C36 -1(2) .
C44 N1 C43 O8 -116(5) .
C45 N1 C43 O8 66(14) .
C47 N2 C46 O9 -4(3) .
C48 N2 C46 O9 164(4) .
